data_7249706
loop_
_publ_author_name
'Hu, Huifen'
'Yan, Yukun'
'Yang, Chengling'
'Wang, Wei'

_publ_section_title
;
 Tetraphenylethylene-based blue light-emitting organic salt crystals
;
_journal_name_full CrystEngComm
_journal_paper_doi 10.1039/D4CE01094A
_journal_year 2025
_chemical_formula_moiety 'C34 H28 O12 S4, C54 H52 N4'
_chemical_formula_sum 'C88 H80 N4 O12 S4'
_chemical_formula_weight 1513.80
_space_group_crystal_system monoclinic
_space_group_IT_number 14
_space_group_name_Hall '-P 2yn'
_space_group_name_H-M_alt 'P 1 21/n 1'
_atom_sites_solution_hydrogens geom
_audit_creation_date 2022-11-03
_audit_creation_method
;
Olex2 1.3
(compiled 2020.11.12 svn.r5f609507 for OlexSys, GUI svn.r6408)
;
_audit_update_record
;
2024-09-28 deposited with the CCDC.	2024-12-16 downloaded from the CCDC.
;
_cell_angle_alpha 90
_cell_angle_beta 106.403(3)
_cell_angle_gamma 90
_cell_formula_units_Z 4
_cell_length_a 13.2402(4)
_cell_length_b 39.0334(13)
_cell_length_c 19.5745(6)
_cell_measurement_reflns_used 7713
_cell_measurement_temperature 100.00(10)
_cell_measurement_theta_max 71.4590
_cell_measurement_theta_min 3.7520
_cell_volume 9704.6(5)
_computing_cell_refinement 'CrysAlisPro 1.171.40.84a (Rigaku OD, 2020)'
_computing_data_collection 'CrysAlisPro 1.171.40.84a (Rigaku OD, 2020)'
_computing_data_reduction 'CrysAlisPro 1.171.40.84a (Rigaku OD, 2020)'
_computing_molecular_graphics 'Olex2 1.3 (Dolomanov et al., 2009)'
_computing_publication_material 'Olex2 1.3 (Dolomanov et al., 2009)'
_computing_structure_refinement 'SHELXL 2018/3 (Sheldrick, 2015)'
_computing_structure_solution 'SHELXT 2014/4 (Sheldrick, 2014)'
_diffrn_ambient_environment N~2~
_diffrn_ambient_temperature 100.00(10)
_diffrn_detector 'Hybrid Pixel Array Detector'
_diffrn_detector_area_resol_mean 10.0000
_diffrn_measured_fraction_theta_full 0.990
_diffrn_measured_fraction_theta_max 0.945
_diffrn_measurement_details
;
List of Runs (angles in degrees, time in seconds):

  # Type    Start    End  Width  t~exp~   \w     \q     \k     \f   Frames
#--------------------------------------------------------------------------
  1  \w    -36.00  39.00   0.50    6.00    --    0.00  82.00-120.00  150
  2  \w    -29.00  36.00   0.50    6.00    --    0.00 -82.00 -60.00  130
  3  \w     26.00 129.00   0.50   10.00    --  101.90 -57.00  60.00  206
  4  \w     74.00 159.00   0.50   10.00    --  101.90  57.00-150.00  170
  5  \w     47.00 135.00   0.50   10.00    --  101.90 -19.00-180.00  176
  6  \w     12.00 136.00   0.50   10.00    --  101.90 -82.00  60.00  248
  7  \w     12.00  38.00   0.50   10.00    --  101.90 -19.00-180.00   52
;
_diffrn_measurement_device 'four-circle diffractometer'
_diffrn_measurement_device_type 'XtaLAB AFC12 (RINC): Kappa single'
_diffrn_measurement_method '\w scans'
_diffrn_orient_matrix_type 'CrysAlisPro convention (1999,Acta A55,543-557)'
_diffrn_orient_matrix_UB_11 -0.1110795000
_diffrn_orient_matrix_UB_12 -0.0142309000
_diffrn_orient_matrix_UB_13 -0.0348395000
_diffrn_orient_matrix_UB_21 -0.0400046000
_diffrn_orient_matrix_UB_22 0.0365536000
_diffrn_orient_matrix_UB_23 -0.0223169000
_diffrn_orient_matrix_UB_31 0.0276839000
_diffrn_orient_matrix_UB_32 -0.0045062000
_diffrn_orient_matrix_UB_33 -0.0708084000
_diffrn_radiation_monochromator mirror
_diffrn_radiation_probe x-ray
_diffrn_radiation_type 'Cu K\a'
_diffrn_radiation_wavelength 1.54184
_diffrn_reflns_av_R_equivalents 0.0477
_diffrn_reflns_av_unetI/netI 0.0676
_diffrn_reflns_Laue_measured_fraction_full 0.990
_diffrn_reflns_Laue_measured_fraction_max 0.945
_diffrn_reflns_limit_h_max 16
_diffrn_reflns_limit_h_min -16
_diffrn_reflns_limit_k_max 41
_diffrn_reflns_limit_k_min -49
_diffrn_reflns_limit_l_max 17
_diffrn_reflns_limit_l_min -23
_diffrn_reflns_number 41086
_diffrn_reflns_point_group_measured_fraction_full 0.990
_diffrn_reflns_point_group_measured_fraction_max 0.945
_diffrn_reflns_theta_full 67.684
_diffrn_reflns_theta_max 76.400
_diffrn_reflns_theta_min 3.660
_diffrn_source 'Rotating-anode X-ray tube (dual wavelength)'
_diffrn_source_type 'Rigaku (Cu) X-ray DW Source'
_exptl_absorpt_coefficient_mu 1.327
_exptl_absorpt_correction_T_max 1.00000
_exptl_absorpt_correction_T_min 0.71400
_exptl_absorpt_correction_type multi-scan
_exptl_absorpt_process_details
;
CrysAlisPro 1.171.40.84a (Rigaku Oxford Diffraction, 2020)
Empirical absorption correction using spherical harmonics,
implemented in SCALE3 ABSPACK scaling algorithm.
;
_exptl_crystal_colour colourless
_exptl_crystal_colour_primary colourless
_exptl_crystal_density_diffrn 1.036
_exptl_crystal_description plate
_exptl_crystal_F_000 3184
_exptl_crystal_size_max 0.34
_exptl_crystal_size_mid 0.31
_exptl_crystal_size_min 0.07
_refine_diff_density_max 1.233
_refine_diff_density_min -0.889
_refine_diff_density_rms 0.115
_refine_ls_extinction_method none
_refine_ls_goodness_of_fit_ref 1.064
_refine_ls_hydrogen_treatment constr
_refine_ls_matrix_type full
_refine_ls_number_parameters 929
_refine_ls_number_reflns 19254
_refine_ls_number_restraints 2025
_refine_ls_restrained_S_all 1.094
_refine_ls_R_factor_all 0.2470
_refine_ls_R_factor_gt 0.2048
_refine_ls_shift/su_max 0.000
_refine_ls_shift/su_mean 0.000
_refine_ls_structure_factor_coef Fsqd
_refine_ls_weighting_details 'w=1/[\s^2^(Fo^2^)+(0.0500P)^2^+79.0000P] where P=(Fo^2^+2Fc^2^)/3'
_refine_ls_weighting_scheme calc
_refine_ls_wR_factor_gt 0.4046
_refine_ls_wR_factor_ref 0.4240
_reflns_Friedel_coverage 0.000
_reflns_number_gt 11309
_reflns_number_total 19254
_reflns_threshold_expression 'I > 2\s(I)'
_cod_data_source_file d4ce01094a2.cif
_cod_data_source_block 8_sq
_cod_database_code 7249706
_shelx_shelxl_version_number 2018/3
_shelx_space_group_comment
;
The symmetry employed for this shelxl refinement is uniquely defined
by the following loop, which should always be used as a source of
symmetry information in preference to the above space-group names.
They are only intended as comments.
;
_reflns_odcompleteness_completeness 98.82
_reflns_odcompleteness_iscentric 1
_reflns_odcompleteness_theta 66.97
_olex2_refinement_description
;
1. Fixed Uiso
 At 1.2 times of:
  All C(H) groups, All C(H,H) groups
 At 1.5 times of:
  All C(H,H,H) groups
2. Restrained distances
 C54-C53 = C15-C14
 1.55 with sigma of 0.02
 S1-O1 = S1-O2 = S1-O3 = S2-O4 = S2-O5 = S2-O6 = S3-O7 = S3-O8 = S3-O9 = S4-
 O10 = S4-O11 = S4-O12
 1.58 with sigma of 0.02
 N1-C14 = N3-C40 = N4-C53
 1.47 with sigma of 0.02
 C53-C54
 1.55 with sigma of 0.02
 C41-C40
 1.55 with sigma of 0.02
 C28-C27
 1.55 with sigma of 0.02
 N4-C54
 2.55 with sigma of 0.04
 C39-C40 \\sim C40-C38
 with sigma of 0.02
 C26-C27 \\sim C27-C25
 with sigma of 0.02
3. Restrained planarity
 N2, C22, C23, C24, C25, C26, C27
 with sigma of 0.1
4. Uiso/Uaniso restraints and constraints
C65 \\sim C66 \\sim C67 \\sim C68 \\sim C69 \\sim C70: within 1.7A with sigma
of 0.01 and sigma for terminal atoms of 0.02 within 1.7A
N2 \\sim C22 \\sim C23 \\sim C24 \\sim C25 \\sim C26: within 1.7A with sigma of
0.01 and sigma for terminal atoms of 0.02 within 1.7A
C55 \\sim C56 \\sim C57 \\sim C58 \\sim C59 \\sim C60 \\sim C61 \\sim C62 \\sim
C63 \\sim C64 \\sim C65 \\sim C66 \\sim C67 \\sim C68 \\sim C69 \\sim C70 \\sim
C71 \\sim C72 \\sim C73 \\sim C74 \\sim C75 \\sim C76 \\sim C77 \\sim C78 \\sim
C79 \\sim C80 \\sim C81 \\sim C82 \\sim C83 \\sim C84 \\sim C85 \\sim C86 \\sim
C87 \\sim C88 \\sim C1 \\sim C2 \\sim C3 \\sim C4 \\sim C5 \\sim C6 \\sim C7
\\sim C8 \\sim C9 \\sim C10 \\sim C11 \\sim C12 \\sim C13 \\sim C14 \\sim C15
\\sim C16 \\sim C17 \\sim C18 \\sim C19 \\sim C20 \\sim C21 \\sim C22 \\sim C26
\\sim C25 \\sim C24 \\sim C23 \\sim C27 \\sim C28 \\sim C29 \\sim C30 \\sim C31
\\sim C32 \\sim C33 \\sim C34 \\sim C35 \\sim C36 \\sim C37 \\sim C38 \\sim C39
\\sim C40 \\sim C41 \\sim C42 \\sim C43 \\sim C44 \\sim C45 \\sim C46 \\sim C47
\\sim C48 \\sim C49 \\sim C50 \\sim C51 \\sim C52 \\sim C53 \\sim C54 \\sim N1
\\sim N4 \\sim N2 \\sim N3: within 3A with sigma of 0.01 and sigma for terminal
atoms of 0.02 within 3A
O1 \\sim O2 \\sim O3 \\sim O4 \\sim O5 \\sim O6 \\sim O7 \\sim O8 \\sim O9
\\sim O10 \\sim O11 \\sim O12 \\sim S1 \\sim S2 \\sim S3 \\sim S4: within 2A
with sigma of 0.01 and sigma for terminal atoms of 0.02 within 2A
5.a Secondary CH2 refined with riding coordinates:
 C56(H56A,H56B), C58(H58A,H58B), C60(H60A,H60B), C61(H61A,H61B), C63(H63A,
 H63B), C64(H64A,H64B), C14(H14A,H14B), C27(H27A,H27B), C40(H40A,H40B),
 C53(H53A,H53B)
5.b Aromatic/amide H refined with riding coordinates:
 C66(H66), C67(H67), C69(H69), C70(H70), C72(H72), C73(H73), C75(H75),
 C76(H76), C78(H78), C79(H79), C81(H81), C82(H82), C84(H84), C85(H85), C87(H87),
  C88(H88), C4(H4), C5(H5), C7(H7), C8(H8), C10(H10), C11(H11), C12(H12),
 C13(H13), C17(H17), C18(H18), C20(H20), C21(H21), C26(H26), C25(H25), C24(H24),
  C23(H23), C30(H30), C31(H31), C33(H33), C34(H34), C36(H36), C37(H37),
 C38(H38), C39(H39), C43(H43), C44(H44), C46(H46), C47(H47), C49(H49), C50(H50),
  C51(H51), C52(H52)
5.c Fitted hexagon refined as free rotating group:
 C65(C66,C67,C68,C69,C70), C83(C84,C85,C86,C87,C88), C22(C26,N2,C25,C24,C23),
 C35(C36,C37,C38,N3,C39)
5.d Idealised Me refined as rotating group:
 C15(H15A,H15B,H15C), C28(H28A,H28B,H28C), C41(H41A,H41B,H41C), C54(H54A,H54B,
 H54C)
;
_olex2_submission_special_instructions 'No special instructions were received'
_oxdiff_exptl_absorpt_empirical_details
;
Empirical correction (ABSPACK) includes:
- Absorption correction using spherical harmonics
- Frame scaling
;
_oxdiff_exptl_absorpt_empirical_full_max 1.940
_oxdiff_exptl_absorpt_empirical_full_min 0.677

loop_
_space_group_symop_operation_xyz
'x, y, z'
'-x+1/2, y+1/2, -z+1/2'
'-x, -y, -z'
'x-1/2, -y-1/2, z-1/2'

loop_
_atom_site_label
_atom_site_type_symbol
_atom_site_fract_x
_atom_site_fract_y
_atom_site_fract_z
_atom_site_U_iso_or_equiv
_atom_site_adp_type
_atom_site_occupancy
_atom_site_site_symmetry_order
_atom_site_calc_flag
_atom_site_refinement_flags_posn
_atom_site_refinement_flags_adp
_atom_site_refinement_flags_occupancy
_atom_site_disorder_assembly
_atom_site_disorder_group
S1 S 0.4251(5) 0.66736(10) 0.79520(15) 0.1432(18) Uani 1 1 d D U . . .
S2 S 0.4179(3) 0.85713(11) 0.30302(17) 0.1124(12) Uani 1 1 d D U . . .
S3 S -0.4045(2) 0.68099(11) 0.29955(18) 0.1113(12) Uani 1 1 d D U . . .
S4 S 0.3893(5) 0.5314(2) 0.2266(4) 0.223(3) Uani 1 1 d D U . . .
O1 O 0.5282(11) 0.6443(4) 0.8023(5) 0.189(5) Uani 1 1 d D U . . .
O2 O 0.4674(10) 0.6990(2) 0.8229(4) 0.167(4) Uani 1 1 d D U . . .
O3 O 0.3591(9) 0.6456(3) 0.8224(5) 0.172(4) Uani 1 1 d D U . . .
O4 O 0.5343(8) 0.8531(3) 0.3258(7) 0.189(5) Uani 1 1 d D U . . .
O5 O 0.3950(11) 0.8792(3) 0.3552(7) 0.182(4) Uani 1 1 d D U . . .
O6 O 0.3857(10) 0.8612(3) 0.2298(5) 0.179(5) Uani 1 1 d D U . . .
O7 O -0.4459(6) 0.7037(3) 0.2436(4) 0.128(3) Uani 1 1 d D U . . .
O8 O -0.4303(6) 0.6440(3) 0.2678(5) 0.125(3) Uani 1 1 d D U . . .
O9 O -0.4309(5) 0.6785(2) 0.3654(4) 0.112(3) Uani 1 1 d D U . . .
O10 O 0.4803(10) 0.5196(4) 0.2816(9) 0.244(7) Uani 1 1 d D U . . .
O11 O 0.3060(9) 0.5066(4) 0.2072(9) 0.260(7) Uani 1 1 d D U . . .
O12 O 0.4577(12) 0.5466(4) 0.1807(9) 0.277(7) Uani 1 1 d D U . . .
C55 C 0.2386(6) 0.7211(3) 0.3672(4) 0.0712(15) Uani 1 1 d . U . . .
C56 C 0.1178(6) 0.7208(3) 0.3508(4) 0.0690(14) Uani 1 1 d . U . . .
H56A H 0.095556 0.740116 0.375962 0.083 Uiso 1 1 calc R U . . .
H56B H 0.086115 0.724229 0.299020 0.083 Uiso 1 1 calc R U . . .
C57 C 0.0778(6) 0.6879(3) 0.3729(4) 0.0674(14) Uani 1 1 d . U . . .
C58 C 0.1138(6) 0.6569(3) 0.3336(4) 0.0678(15) Uani 1 1 d . U . . .
H58A H 0.087852 0.635065 0.348357 0.081 Uiso 1 1 calc R U . . .
H58B H 0.084079 0.659325 0.281472 0.081 Uiso 1 1 calc R U . . .
C59 C 0.2365(6) 0.6564(3) 0.3535(4) 0.0717(15) Uani 1 1 d . U . . .
C60 C 0.2719(6) 0.6912(3) 0.3310(4) 0.0738(15) Uani 1 1 d . U . . .
H60A H 0.349592 0.691239 0.341759 0.089 Uiso 1 1 calc R U . . .
H60B H 0.242319 0.693806 0.278816 0.089 Uiso 1 1 calc R U . . .
C61 C 0.1220(6) 0.6833(3) 0.4535(4) 0.0702(15) Uani 1 1 d . U . . .
H61A H 0.096117 0.661533 0.468379 0.084 Uiso 1 1 calc R U . . .
H61B H 0.098244 0.702345 0.478602 0.084 Uiso 1 1 calc R U . . .
C62 C 0.2459(7) 0.6828(3) 0.4736(4) 0.0721(15) Uani 1 1 d . U . . .
C63 C 0.2841(7) 0.7154(3) 0.4486(4) 0.0752(15) Uani 1 1 d . U . . .
H63A H 0.361888 0.714807 0.460736 0.090 Uiso 1 1 calc R U . . .
H63B H 0.264001 0.734967 0.474122 0.090 Uiso 1 1 calc R U . . .
C64 C 0.2812(7) 0.6534(3) 0.4349(4) 0.0730(15) Uani 1 1 d . U . . .
H64A H 0.257694 0.631470 0.450791 0.088 Uiso 1 1 calc R U . . .
H64B H 0.359022 0.653077 0.447569 0.088 Uiso 1 1 calc R U . . .
C65 C 0.2962(5) 0.67832(19) 0.5553(2) 0.0837(18) Uani 1 1 d G U . . .
C66 C 0.2974(5) 0.70643(15) 0.5992(3) 0.088(2) Uani 1 1 d G U . . .
H66 H 0.272631 0.728029 0.578862 0.105 Uiso 1 1 calc R U . . .
C67 C 0.3348(6) 0.70293(17) 0.6727(3) 0.092(2) Uani 1 1 d G U . . .
H67 H 0.335577 0.722137 0.702618 0.110 Uiso 1 1 calc R U . . .
C68 C 0.3710(6) 0.6713(2) 0.7024(2) 0.092(2) Uani 1 1 d G U . . .
C69 C 0.3698(6) 0.64322(16) 0.6585(3) 0.111(2) Uani 1 1 d G U . . .
H69 H 0.394530 0.621616 0.678819 0.133 Uiso 1 1 calc R U . . .
C70 C 0.3324(6) 0.64672(16) 0.5850(3) 0.101(2) Uani 1 1 d G U . . .
H70 H 0.331583 0.627507 0.555063 0.121 Uiso 1 1 calc R U . . .
C71 C 0.2819(8) 0.7542(3) 0.3463(5) 0.0802(17) Uani 1 1 d . U . . .
C72 C 0.3877(8) 0.7590(3) 0.3522(5) 0.087(2) Uani 1 1 d . U . . .
H72 H 0.433583 0.739853 0.364672 0.105 Uiso 1 1 calc R U . . .
C73 C 0.4295(8) 0.7898(3) 0.3409(5) 0.088(2) Uani 1 1 d . U . . .
H73 H 0.503386 0.791907 0.348999 0.106 Uiso 1 1 calc R U . . .
C74 C 0.3662(8) 0.8175(3) 0.3181(5) 0.087(2) Uani 1 1 d . U . . .
C75 C 0.2566(8) 0.8146(3) 0.3109(5) 0.087(2) Uani 1 1 d . U . . .
H75 H 0.210735 0.833646 0.296927 0.104 Uiso 1 1 calc R U . . .
C76 C 0.2190(8) 0.7829(3) 0.3251(5) 0.0816(18) Uani 1 1 d . U . . .
H76 H 0.145780 0.780754 0.319843 0.098 Uiso 1 1 calc R U . . .
C77 C -0.0452(6) 0.6872(3) 0.3548(4) 0.0671(15) Uani 1 1 d . U . . .
C78 C -0.1068(7) 0.7158(3) 0.3305(5) 0.0705(17) Uani 1 1 d . U . . .
H78 H -0.073678 0.736559 0.323687 0.085 Uiso 1 1 calc R U . . .
C79 C -0.2127(7) 0.7149(3) 0.3161(5) 0.0730(19) Uani 1 1 d . U . . .
H79 H -0.251896 0.735209 0.300627 0.088 Uiso 1 1 calc R U . . .
C80 C -0.2648(7) 0.6855(3) 0.3232(5) 0.0734(18) Uani 1 1 d . U . . .
C81 C -0.2041(7) 0.6564(3) 0.3446(6) 0.085(2) Uani 1 1 d . U . . .
H81 H -0.237994 0.635266 0.347928 0.102 Uiso 1 1 calc R U . . .
C82 C -0.0944(7) 0.6573(3) 0.3615(5) 0.0800(18) Uani 1 1 d . U . . .
H82 H -0.054290 0.637213 0.377637 0.096 Uiso 1 1 calc R U . . .
C83 C 0.2705(5) 0.62514(17) 0.3181(3) 0.0826(18) Uani 1 1 d G U . . .
C84 C 0.2394(4) 0.5926(2) 0.3331(3) 0.091(2) Uani 1 1 d G U . . .
H84 H 0.194263 0.590077 0.362798 0.109 Uiso 1 1 calc R U . . .
C85 C 0.2743(5) 0.56390(16) 0.3045(4) 0.098(2) Uani 1 1 d G U . . .
H85 H 0.253093 0.541686 0.314693 0.118 Uiso 1 1 calc R U . . .
C86 C 0.3404(5) 0.56765(18) 0.2610(4) 0.098(2) Uani 1 1 d G U . . .
C87 C 0.3715(5) 0.6001(2) 0.2460(3) 0.099(2) Uani 1 1 d G U . . .
H87 H 0.416578 0.602712 0.216269 0.119 Uiso 1 1 calc R U . . .
C88 C 0.3365(5) 0.62889(17) 0.2746(3) 0.090(2) Uani 1 1 d G U . . .
H88 H 0.357749 0.651104 0.264374 0.108 Uiso 1 1 calc R U . . .
N1 N 0.3527(7) 0.3852(3) 0.8943(6) 0.103(2) Uani 1 1 d D U . . .
N4 N 1.1120(7) 0.5331(3) 0.9432(6) 0.101(2) Uani 1 1 d D U . . .
C1 C 0.9284(7) 0.3129(2) 0.9287(4) 0.0638(15) Uani 1 1 d . U . . .
C2 C 1.0069(7) 0.3333(3) 0.9266(4) 0.0673(16) Uani 1 1 d . U . . .
C3 C 0.8239(6) 0.3292(2) 0.9341(4) 0.0628(15) Uani 1 1 d . U . . .
C4 C 0.8177(6) 0.3483(2) 0.9908(4) 0.0627(17) Uani 1 1 d . U . . .
H4 H 0.880515 0.353817 1.026678 0.075 Uiso 1 1 calc R U . . .
C5 C 0.7227(7) 0.3599(2) 0.9976(4) 0.0645(17) Uani 1 1 d . U . . .
H5 H 0.720242 0.372024 1.039130 0.077 Uiso 1 1 calc R U . . .
C6 C 0.6316(7) 0.3539(2) 0.9443(5) 0.0672(16) Uani 1 1 d . U . . .
C7 C 0.6352(7) 0.3325(2) 0.8873(5) 0.0678(17) Uani 1 1 d . U . . .
H7 H 0.572309 0.326681 0.851739 0.081 Uiso 1 1 calc R U . . .
C8 C 0.7307(6) 0.3201(2) 0.8835(4) 0.0644(17) Uani 1 1 d . U . . .
H8 H 0.733083 0.305176 0.845715 0.077 Uiso 1 1 calc R U . . .
C9 C 0.5285(8) 0.3665(3) 0.9498(5) 0.0765(17) Uani 1 1 d . U . . .
C10 C 0.5041(8) 0.3727(3) 1.0119(6) 0.085(2) Uani 1 1 d . U . . .
H10 H 0.556762 0.368257 1.055290 0.102 Uiso 1 1 calc R U . . .
C11 C 0.4099(9) 0.3847(3) 1.0159(7) 0.096(2) Uani 1 1 d . U . . .
H11 H 0.396365 0.388506 1.060414 0.115 Uiso 1 1 calc R U . . .
C12 C 0.3391(9) 0.3906(3) 0.9561(7) 0.096(2) Uani 1 1 d . U . . .
H12 H 0.273158 0.399556 0.957919 0.115 Uiso 1 1 calc R U . . .
C13 C 0.4483(8) 0.3724(3) 0.8878(6) 0.0866(19) Uani 1 1 d . U . . .
H13 H 0.457925 0.367943 0.842320 0.104 Uiso 1 1 calc R U . . .
C14 C 0.2774(9) 0.3910(4) 0.8225(7) 0.117(3) Uani 1 1 d D U . . .
H14A H 0.313357 0.403103 0.791440 0.141 Uiso 1 1 calc R U . . .
H14B H 0.251082 0.368824 0.800091 0.141 Uiso 1 1 calc R U . . .
C15 C 0.1901(12) 0.4116(4) 0.8309(9) 0.161(5) Uani 1 1 d D U . . .
H15A H 0.138044 0.414628 0.784479 0.241 Uiso 1 1 calc R U . . .
H15B H 0.216228 0.434115 0.850407 0.241 Uiso 1 1 calc R U . . .
H15C H 0.157070 0.400049 0.863521 0.241 Uiso 1 1 calc R U . . .
C16 C 0.9272(7) 0.2755(2) 0.9271(4) 0.0655(16) Uani 1 1 d . U . . .
C17 C 0.9052(7) 0.2575(2) 0.9823(5) 0.0700(18) Uani 1 1 d . U . . .
H17 H 0.892666 0.269653 1.021197 0.084 Uiso 1 1 calc R U . . .
C18 C 0.9013(8) 0.2227(3) 0.9816(5) 0.0809(19) Uani 1 1 d . U . . .
H18 H 0.889898 0.211181 1.021505 0.097 Uiso 1 1 calc R U . . .
C19 C 0.9130(8) 0.2039(3) 0.9262(5) 0.0813(18) Uani 1 1 d . U . . .
C20 C 0.9310(8) 0.2214(3) 0.8697(5) 0.0814(19) Uani 1 1 d . U . . .
H20 H 0.935196 0.209177 0.828707 0.098 Uiso 1 1 calc R U . . .
C21 C 0.9428(7) 0.2563(3) 0.8719(5) 0.0731(18) Uani 1 1 d . U . . .
H21 H 0.962143 0.267527 0.834408 0.088 Uiso 1 1 calc R U . . .
C22 C 0.9077(7) 0.16564(15) 0.9261(4) 0.107(2) Uani 1 1 d G U . . .
C26 C 0.9161(7) 0.14865(18) 0.9899(3) 0.113(2) Uani 1 1 d DG U . . .
H26 H 0.926869 0.161311 1.032798 0.135 Uiso 1 1 calc R U . . .
N2 N 0.9088(6) 0.11314(19) 0.9909(4) 0.133(2) Uani 1 1 d G U . . .
C25 C 0.8931(7) 0.09462(15) 0.9281(4) 0.136(3) Uani 1 1 d DG U . . .
H25 H 0.888101 0.070349 0.928763 0.163 Uiso 1 1 calc R U . . .
C24 C 0.8847(8) 0.1116(2) 0.8643(4) 0.136(3) Uani 1 1 d G U . . .
H24 H 0.873914 0.098948 0.821395 0.164 Uiso 1 1 calc R U . . .
C23 C 0.8920(7) 0.1471(2) 0.8633(3) 0.123(2) Uani 1 1 d G U . . .
H23 H 0.886203 0.158729 0.819727 0.147 Uiso 1 1 calc R U . . .
C27 C 0.9093(12) 0.0954(3) 1.0596(8) 0.143(3) Uani 1 1 d D U . . .
H27A H 0.920535 0.111787 1.099598 0.172 Uiso 1 1 calc R U . . .
H27B H 0.843060 0.082575 1.054920 0.172 Uiso 1 1 calc R U . . .
C28 C 0.9936(14) 0.0736(5) 1.0682(9) 0.179(5) Uani 1 1 d D U . . .
H28A H 1.024042 0.076556 1.028365 0.268 Uiso 1 1 calc R U . . .
H28B H 0.969989 0.049879 1.069267 0.268 Uiso 1 1 calc R U . . .
H28C H 1.046861 0.078916 1.112990 0.268 Uiso 1 1 calc R U . . .
C29 C 1.1148(7) 0.3180(3) 0.9311(4) 0.0678(16) Uani 1 1 d . U . . .
C30 C 1.1502(7) 0.3131(3) 0.8704(5) 0.0716(18) Uani 1 1 d . U . . .
H30 H 1.103375 0.317443 0.824569 0.086 Uiso 1 1 calc R U . . .
C31 C 1.2519(7) 0.3021(3) 0.8759(5) 0.0724(17) Uani 1 1 d . U . . .
H31 H 1.275037 0.299698 0.834400 0.087 Uiso 1 1 calc R U . . .
C32 C 1.3200(7) 0.2946(3) 0.9428(5) 0.0695(16) Uani 1 1 d . U . . .
C33 C 1.2870(7) 0.3005(2) 1.0033(4) 0.0659(16) Uani 1 1 d . U . . .
H33 H 1.334181 0.297253 1.049385 0.079 Uiso 1 1 calc R U . . .
C34 C 1.1842(6) 0.3112(2) 0.9956(4) 0.0642(16) Uani 1 1 d . U . . .
H34 H 1.161410 0.313952 1.037132 0.077 Uiso 1 1 calc R U . . .
C35 C 1.4264(4) 0.28068(17) 0.9523(3) 0.0767(17) Uani 1 1 d G U . . .
C36 C 1.5086(5) 0.28518(16) 1.0140(3) 0.0758(18) Uani 1 1 d G U . . .
H36 H 1.498530 0.298763 1.051852 0.091 Uiso 1 1 calc R U . . .
C37 C 1.6055(4) 0.26981(18) 1.0204(3) 0.091(2) Uani 1 1 d G U . . .
H37 H 1.661715 0.272888 1.062616 0.109 Uiso 1 1 calc R U . . .
C38 C 1.6203(4) 0.24994(18) 0.9651(4) 0.099(2) Uani 1 1 d DG U . . .
H38 H 1.686541 0.239433 0.969479 0.118 Uiso 1 1 calc R U . . .
N3 N 1.5381(5) 0.24543(17) 0.9034(3) 0.106(2) Uani 1 1 d DG U . . .
C39 C 1.4412(4) 0.26080(18) 0.8970(3) 0.0917(19) Uani 1 1 d DG U . . .
H39 H 1.384997 0.257727 0.854812 0.110 Uiso 1 1 calc R U . . .
C40 C 1.5481(10) 0.2203(4) 0.8477(7) 0.128(3) Uani 1 1 d D U . . .
H40A H 1.619678 0.210257 0.861917 0.153 Uiso 1 1 calc R U . . .
H40B H 1.539113 0.232516 0.802027 0.153 Uiso 1 1 calc R U . . .
C41 C 1.4608(14) 0.1892(4) 0.8357(10) 0.179(6) Uani 1 1 d D U . . .
H41A H 1.393339 0.197215 0.804497 0.269 Uiso 1 1 calc R U . . .
H41B H 1.451656 0.182412 0.881824 0.269 Uiso 1 1 calc R U . . .
H41C H 1.485352 0.169516 0.813798 0.269 Uiso 1 1 calc R U . . .
C42 C 1.0036(7) 0.3720(3) 0.9215(5) 0.0721(16) Uani 1 1 d . U . . .
C43 C 0.9410(7) 0.3880(3) 0.8631(5) 0.0774(19) Uani 1 1 d . U . . .
H43 H 0.894981 0.374927 0.826334 0.093 Uiso 1 1 calc R U . . .
C44 C 0.9441(8) 0.4232(3) 0.8572(6) 0.081(2) Uani 1 1 d . U . . .
H44 H 0.900072 0.434149 0.816226 0.098 Uiso 1 1 calc R U . . .
C45 C 1.0136(8) 0.4436(3) 0.9128(6) 0.0797(18) Uani 1 1 d . U . . .
C46 C 1.0729(7) 0.4255(3) 0.9722(5) 0.0774(18) Uani 1 1 d . U . . .
H46 H 1.117090 0.437922 1.010922 0.093 Uiso 1 1 calc R U . . .
C47 C 1.0700(7) 0.3911(3) 0.9767(5) 0.0730(18) Uani 1 1 d . U . . .
H47 H 1.113171 0.379770 1.017533 0.088 Uiso 1 1 calc R U . . .
C48 C 1.0160(8) 0.4808(3) 0.9061(6) 0.0858(19) Uani 1 1 d . U . . .
C49 C 0.9377(9) 0.5009(3) 0.8593(6) 0.090(2) Uani 1 1 d . U . . .
H49 H 0.876611 0.489794 0.830468 0.108 Uiso 1 1 calc R U . . .
C50 C 0.9456(9) 0.5352(3) 0.8538(7) 0.096(2) Uani 1 1 d . U . . .
H50 H 0.893074 0.548194 0.820893 0.116 Uiso 1 1 calc R U . . .
C51 C 1.0350(9) 0.5505(3) 0.8988(7) 0.099(2) Uani 1 1 d . U . . .
H51 H 1.040899 0.574768 0.897633 0.119 Uiso 1 1 calc R U . . .
C52 C 1.1049(9) 0.4987(3) 0.9480(6) 0.094(2) Uani 1 1 d . U . . .
H52 H 1.160389 0.486365 0.979918 0.112 Uiso 1 1 calc R U . . .
C53 C 1.1968(9) 0.5513(3) 0.9976(7) 0.114(3) Uani 1 1 d D U . . .
H53A H 1.201009 0.542182 1.045511 0.137 Uiso 1 1 calc R U . . .
H53B H 1.180007 0.576030 0.997149 0.137 Uiso 1 1 calc R U . . .
C54 C 1.3016(10) 0.5465(4) 0.9821(9) 0.151(5) Uani 1 1 d D U . . .
H54A H 1.292722 0.550076 0.931156 0.227 Uiso 1 1 calc R U . . .
H54B H 1.327303 0.523167 0.995219 0.227 Uiso 1 1 calc R U . . .
H54C H 1.352484 0.563043 1.009741 0.227 Uiso 1 1 calc R U . . .

loop_
_atom_site_aniso_label
_atom_site_aniso_U_11
_atom_site_aniso_U_22
_atom_site_aniso_U_33
_atom_site_aniso_U_23
_atom_site_aniso_U_13
_atom_site_aniso_U_12
S1 0.270(5) 0.099(2) 0.0437(14) 0.0043(15) 0.017(2) -0.055(3)
S2 0.113(2) 0.160(3) 0.0785(19) -0.019(2) 0.0489(18) -0.063(2)
S3 0.0479(13) 0.192(4) 0.103(2) 0.038(2) 0.0355(14) 0.0293(18)
S4 0.123(4) 0.312(8) 0.229(6) -0.142(6) 0.044(4) 0.078(4)
O1 0.258(13) 0.208(11) 0.081(6) 0.001(7) 0.015(8) 0.005(10)
O2 0.297(12) 0.105(6) 0.046(4) -0.011(4) -0.036(6) -0.034(7)
O3 0.208(10) 0.218(10) 0.081(6) 0.056(6) 0.026(6) -0.073(8)
O4 0.142(8) 0.235(11) 0.181(10) 0.052(8) 0.031(7) -0.099(8)
O5 0.221(11) 0.154(9) 0.200(10) -0.034(8) 0.106(9) -0.065(8)
O6 0.215(10) 0.172(9) 0.114(7) 0.019(7) -0.012(7) -0.085(8)
O7 0.064(4) 0.214(9) 0.097(6) 0.017(6) 0.009(4) -0.011(5)
O8 0.087(5) 0.166(8) 0.123(7) -0.050(6) 0.033(5) -0.003(5)
O9 0.060(4) 0.211(8) 0.069(4) -0.043(5) 0.025(3) -0.019(5)
O10 0.141(9) 0.256(13) 0.307(15) -0.124(12) 0.017(10) 0.076(9)
O11 0.115(8) 0.338(14) 0.301(13) -0.241(11) 0.016(9) 0.038(9)
O12 0.165(11) 0.363(16) 0.305(15) -0.175(13) 0.072(11) 0.051(11)
C55 0.052(3) 0.116(3) 0.046(3) -0.013(3) 0.015(2) -0.024(3)
C56 0.051(3) 0.112(3) 0.047(3) -0.011(3) 0.018(2) -0.017(3)
C57 0.045(2) 0.109(3) 0.050(3) -0.014(3) 0.017(2) -0.013(3)
C58 0.044(3) 0.111(3) 0.049(3) -0.017(3) 0.015(2) -0.012(3)
C59 0.044(2) 0.119(3) 0.051(3) -0.018(3) 0.012(2) -0.008(3)
C60 0.047(3) 0.122(3) 0.051(3) -0.014(3) 0.012(2) -0.014(3)
C61 0.055(3) 0.110(3) 0.048(3) -0.015(3) 0.018(2) -0.018(3)
C62 0.057(3) 0.113(3) 0.046(3) -0.016(3) 0.014(2) -0.023(3)
C63 0.059(3) 0.117(3) 0.048(3) -0.010(3) 0.013(2) -0.024(3)
C64 0.053(3) 0.117(3) 0.049(3) -0.015(3) 0.014(2) -0.017(3)
C65 0.082(3) 0.115(4) 0.049(3) -0.013(3) 0.011(3) -0.027(3)
C66 0.090(4) 0.116(4) 0.049(3) -0.020(3) 0.007(3) -0.019(4)
C67 0.098(4) 0.116(5) 0.052(4) -0.022(4) 0.008(4) -0.022(4)
C68 0.103(4) 0.114(5) 0.052(4) -0.016(4) 0.008(4) -0.033(4)
C69 0.126(5) 0.126(5) 0.065(4) -0.011(4) 0.001(4) -0.028(4)
C70 0.109(4) 0.121(4) 0.060(3) -0.016(3) 0.003(3) -0.029(4)
C71 0.065(3) 0.128(4) 0.048(3) -0.007(3) 0.015(3) -0.028(3)
C72 0.072(4) 0.134(5) 0.057(3) -0.001(4) 0.020(3) -0.032(4)
C73 0.071(4) 0.137(5) 0.058(4) -0.002(4) 0.020(3) -0.037(4)
C74 0.074(4) 0.138(5) 0.050(4) -0.002(4) 0.020(3) -0.034(4)
C75 0.077(4) 0.135(5) 0.049(3) -0.003(4) 0.017(3) -0.033(4)
C76 0.068(3) 0.130(4) 0.047(3) -0.006(3) 0.017(3) -0.034(3)
C77 0.048(3) 0.101(3) 0.058(3) -0.007(3) 0.025(2) -0.008(3)
C78 0.053(3) 0.100(4) 0.058(3) -0.003(3) 0.015(3) -0.006(3)
C79 0.059(3) 0.097(4) 0.061(4) -0.004(4) 0.015(3) 0.005(3)
C80 0.054(3) 0.103(4) 0.069(4) 0.004(4) 0.028(3) 0.006(3)
C81 0.058(4) 0.104(4) 0.090(4) 0.011(4) 0.019(3) -0.006(4)
C82 0.051(3) 0.105(4) 0.083(4) 0.004(3) 0.016(3) -0.003(3)
C83 0.051(3) 0.131(4) 0.062(3) -0.020(3) 0.008(3) 0.006(3)
C84 0.058(3) 0.137(5) 0.072(4) -0.026(4) 0.010(3) 0.014(4)
C85 0.066(4) 0.143(5) 0.079(4) -0.028(4) 0.009(3) 0.016(4)
C86 0.065(4) 0.143(5) 0.078(4) -0.027(4) 0.007(3) 0.019(4)
C87 0.064(4) 0.149(5) 0.080(4) -0.021(4) 0.011(3) 0.023(4)
C88 0.058(3) 0.140(4) 0.068(3) -0.022(4) 0.012(3) 0.015(3)
N1 0.085(4) 0.109(4) 0.116(4) 0.025(4) 0.031(4) 0.006(4)
N4 0.086(4) 0.097(4) 0.117(4) -0.014(4) 0.024(4) -0.006(4)
C1 0.059(3) 0.082(3) 0.048(3) 0.005(3) 0.010(3) -0.003(3)
C2 0.058(3) 0.087(3) 0.053(3) 0.001(3) 0.009(3) -0.009(3)
C3 0.055(3) 0.080(3) 0.050(3) 0.001(3) 0.011(3) -0.003(3)
C4 0.055(3) 0.078(4) 0.050(3) -0.001(3) 0.007(3) -0.012(3)
C5 0.063(3) 0.077(4) 0.053(3) -0.002(3) 0.015(3) -0.008(3)
C6 0.063(3) 0.082(3) 0.059(3) 0.009(3) 0.021(3) -0.002(3)
C7 0.060(3) 0.087(4) 0.055(3) 0.004(3) 0.014(3) 0.001(3)
C8 0.059(3) 0.084(4) 0.050(3) 0.000(3) 0.013(3) 0.000(3)
C9 0.070(3) 0.091(4) 0.079(3) 0.015(3) 0.037(3) -0.002(3)
C10 0.076(4) 0.096(4) 0.096(4) 0.013(4) 0.043(3) -0.004(4)
C11 0.086(4) 0.102(4) 0.109(5) 0.014(4) 0.045(4) -0.006(4)
C12 0.078(4) 0.104(4) 0.116(4) 0.013(4) 0.046(4) 0.006(4)
C13 0.071(3) 0.101(4) 0.096(4) 0.017(3) 0.037(3) 0.006(3)
C14 0.089(5) 0.125(5) 0.133(6) 0.023(5) 0.025(5) 0.017(5)
C15 0.144(9) 0.176(10) 0.155(9) 0.017(9) 0.030(8) 0.020(9)
C16 0.067(3) 0.081(3) 0.046(3) 0.004(3) 0.011(3) 0.001(3)
C17 0.076(4) 0.080(4) 0.053(3) 0.003(3) 0.015(3) 0.006(3)
C18 0.096(4) 0.084(4) 0.058(3) 0.006(3) 0.013(3) 0.006(3)
C19 0.090(4) 0.086(4) 0.061(3) 0.004(3) 0.011(3) 0.011(3)
C20 0.094(4) 0.087(4) 0.058(3) -0.003(3) 0.013(3) 0.008(3)
C21 0.079(4) 0.084(4) 0.050(3) 0.006(3) 0.009(3) -0.002(3)
C22 0.132(4) 0.097(4) 0.078(4) 0.002(4) 0.005(4) 0.011(4)
C26 0.139(4) 0.098(4) 0.089(4) 0.008(4) 0.012(4) 0.012(4)
N2 0.164(5) 0.113(4) 0.105(4) 0.009(4) 0.008(4) 0.013(4)
C25 0.166(5) 0.115(5) 0.106(4) 0.007(4) 0.006(5) 0.015(5)
C24 0.169(5) 0.112(5) 0.108(5) 0.005(5) 0.005(5) 0.011(5)
C23 0.152(4) 0.103(4) 0.095(4) 0.003(4) 0.006(4) 0.014(4)
C27 0.177(6) 0.122(6) 0.110(5) 0.014(5) 0.008(6) 0.025(6)
C28 0.202(11) 0.187(10) 0.121(9) 0.011(9) 0.002(9) 0.020(10)
C29 0.059(3) 0.091(3) 0.052(3) -0.002(3) 0.013(3) -0.011(3)
C30 0.065(3) 0.099(4) 0.049(3) -0.007(3) 0.013(3) -0.009(3)
C31 0.070(3) 0.099(4) 0.053(3) -0.009(3) 0.024(3) -0.005(3)
C32 0.065(3) 0.093(4) 0.057(3) -0.010(3) 0.026(3) -0.005(3)
C33 0.062(3) 0.092(4) 0.049(3) -0.008(3) 0.025(3) -0.003(3)
C34 0.055(3) 0.094(4) 0.046(3) -0.003(3) 0.017(3) -0.004(3)
C35 0.078(3) 0.095(4) 0.072(3) -0.009(3) 0.046(3) 0.002(3)
C36 0.073(3) 0.090(4) 0.079(4) 0.000(3) 0.045(3) 0.005(3)
C37 0.087(4) 0.102(5) 0.096(4) 0.004(4) 0.046(4) 0.006(4)
C38 0.096(4) 0.111(4) 0.106(4) -0.003(4) 0.057(4) 0.014(4)
N3 0.110(4) 0.118(4) 0.107(4) -0.013(4) 0.057(3) 0.014(4)
C39 0.090(4) 0.107(4) 0.089(4) -0.010(3) 0.045(3) 0.002(3)
C40 0.135(6) 0.136(6) 0.124(5) -0.020(5) 0.056(5) 0.012(5)
C41 0.172(11) 0.202(12) 0.161(11) -0.042(10) 0.043(10) 0.022(10)
C42 0.059(3) 0.088(3) 0.066(3) -0.001(3) 0.012(3) -0.012(3)
C43 0.066(3) 0.085(4) 0.073(4) -0.003(3) 0.007(3) -0.014(3)
C44 0.068(4) 0.089(4) 0.082(4) 0.000(4) 0.013(3) -0.012(3)
C45 0.067(3) 0.090(4) 0.083(4) -0.007(3) 0.022(3) -0.011(3)
C46 0.063(3) 0.089(4) 0.080(4) -0.009(3) 0.020(3) -0.014(3)
C47 0.059(3) 0.088(4) 0.069(4) -0.002(3) 0.012(3) -0.012(3)
C48 0.073(3) 0.093(4) 0.095(4) -0.010(3) 0.029(3) -0.010(3)
C49 0.076(4) 0.094(4) 0.104(4) -0.008(4) 0.031(4) -0.008(4)
C50 0.082(4) 0.098(4) 0.110(5) -0.005(4) 0.030(4) -0.003(4)
C51 0.090(4) 0.096(4) 0.115(5) -0.008(4) 0.033(4) -0.002(4)
C52 0.079(4) 0.097(4) 0.107(4) -0.008(4) 0.029(3) -0.006(3)
C53 0.097(5) 0.107(5) 0.134(6) -0.006(5) 0.027(5) -0.004(5)
C54 0.143(10) 0.146(10) 0.155(10) -0.012(9) 0.026(9) -0.003(9)

loop_
_atom_type_symbol
_atom_type_description
_atom_type_scat_dispersion_real
_atom_type_scat_dispersion_imag
_atom_type_scat_source
C C 0.0181 0.0091 'International Tables Vol C Tables 4.2.6.8 and 6.1.1.4'
H H 0.0000 0.0000 'International Tables Vol C Tables 4.2.6.8 and 6.1.1.4'
N N 0.0311 0.0180 'International Tables Vol C Tables 4.2.6.8 and 6.1.1.4'
O O 0.0492 0.0322 'International Tables Vol C Tables 4.2.6.8 and 6.1.1.4'
S S 0.3331 0.5567 'International Tables Vol C Tables 4.2.6.8 and 6.1.1.4'

loop_
_geom_angle_atom_site_label_1
_geom_angle_atom_site_label_2
_geom_angle_atom_site_label_3
_geom_angle
_geom_angle_site_symmetry_1
_geom_angle_site_symmetry_3
_geom_angle_publ_flag
O1 S1 C68 103.1(5) . . ?
O2 S1 O1 102.8(8) . . ?
O2 S1 O3 127.0(8) . . ?
O2 S1 C68 108.9(4) . . ?
O3 S1 O1 103.3(8) . . ?
O3 S1 C68 108.9(5) . . ?
O4 S2 C74 106.2(6) . . ?
O5 S2 O4 105.1(8) . . ?
O5 S2 C74 103.9(6) . . ?
O6 S2 O4 108.2(8) . . ?
O6 S2 O5 127.0(9) . . ?
O6 S2 C74 104.9(6) . . ?
O7 S3 O8 106.2(6) . . ?
O7 S3 O9 127.5(6) . . ?
O7 S3 C80 106.8(5) . . ?
O8 S3 C80 106.6(5) . . ?
O9 S3 O8 102.3(6) . . ?
O9 S3 C80 105.8(4) . . ?
O10 S4 O12 93.0(10) . . ?
O10 S4 C86 106.9(7) . . ?
O11 S4 O10 113.5(12) . . ?
O11 S4 O12 129.1(10) . . ?
O11 S4 C86 107.7(6) . . ?
O12 S4 C86 104.4(8) . . ?
C56 C55 C63 107.0(7) . . ?
C60 C55 C56 108.8(7) . . ?
C60 C55 C63 107.1(8) . . ?
C60 C55 C71 110.7(7) . . ?
C71 C55 C56 113.5(9) . . ?
C71 C55 C63 109.4(7) . . ?
C55 C56 H56A 109.2 . . ?
C55 C56 H56B 109.2 . . ?
H56A C56 H56B 107.9 . . ?
C57 C56 C55 112.2(8) . . ?
C57 C56 H56A 109.2 . . ?
C57 C56 H56B 109.2 . . ?
C56 C57 C58 109.7(7) . . ?
C56 C57 C61 109.6(7) . . ?
C56 C57 C77 112.3(8) . . ?
C61 C57 C58 109.3(8) . . ?
C61 C57 C77 107.6(6) . . ?
C77 C57 C58 108.3(7) . . ?
C57 C58 H58A 109.9 . . ?
C57 C58 H58B 109.9 . . ?
H58A C58 H58B 108.3 . . ?
C59 C58 C57 108.8(7) . . ?
C59 C58 H58A 109.9 . . ?
C59 C58 H58B 109.9 . . ?
C60 C59 C58 107.4(8) . . ?
C64 C59 C58 109.2(7) . . ?
C64 C59 C60 107.8(7) . . ?
C83 C59 C58 108.2(7) . . ?
C83 C59 C60 114.8(7) . . ?
C83 C59 C64 109.3(8) . . ?
C55 C60 C59 113.4(7) . . ?
C55 C60 H60A 108.9 . . ?
C55 C60 H60B 108.9 . . ?
C59 C60 H60A 108.9 . . ?
C59 C60 H60B 108.9 . . ?
H60A C60 H60B 107.7 . . ?
C57 C61 H61A 109.9 . . ?
C57 C61 H61B 109.9 . . ?
C57 C61 C62 109.0(6) . . ?
H61A C61 H61B 108.3 . . ?
C62 C61 H61A 109.9 . . ?
C62 C61 H61B 109.9 . . ?
C63 C62 C61 109.4(8) . . ?
C63 C62 C64 107.4(7) . . ?
C63 C62 C65 110.2(7) . . ?
C64 C62 C61 109.2(7) . . ?
C64 C62 C65 108.9(8) . . ?
C65 C62 C61 111.7(6) . . ?
C55 C63 H63A 109.0 . . ?
C55 C63 H63B 109.0 . . ?
C62 C63 C55 112.8(7) . . ?
C62 C63 H63A 109.0 . . ?
C62 C63 H63B 109.0 . . ?
H63A C63 H63B 107.8 . . ?
C59 C64 H64A 109.2 . . ?
C59 C64 H64B 109.2 . . ?
C62 C64 C59 112.0(8) . . ?
C62 C64 H64A 109.2 . . ?
C62 C64 H64B 109.2 . . ?
H64A C64 H64B 107.9 . . ?
C66 C65 C62 118.1(6) . . ?
C66 C65 C70 120.0 . . ?
C70 C65 C62 121.7(6) . . ?
C65 C66 H66 120.0 . . ?
C65 C66 C67 120.0 . . ?
C67 C66 H66 120.0 . . ?
C66 C67 H67 120.0 . . ?
C68 C67 C66 120.0 . . ?
C68 C67 H67 120.0 . . ?
C67 C68 S1 120.1(4) . . ?
C67 C68 C69 120.0 . . ?
C69 C68 S1 119.8(4) . . ?
C68 C69 H69 120.0 . . ?
C70 C69 C68 120.0 . . ?
C70 C69 H69 120.0 . . ?
C65 C70 H70 120.0 . . ?
C69 C70 C65 120.0 . . ?
C69 C70 H70 120.0 . . ?
C72 C71 C55 122.8(11) . . ?
C72 C71 C76 115.0(10) . . ?
C76 C71 C55 121.9(9) . . ?
C71 C72 H72 118.3 . . ?
C73 C72 C71 123.4(12) . . ?
C73 C72 H72 118.3 . . ?
C72 C73 H73 119.6 . . ?
C74 C73 C72 120.7(10) . . ?
C74 C73 H73 119.6 . . ?
C73 C74 S2 121.5(8) . . ?
C73 C74 C75 119.1(11) . . ?
C75 C74 S2 119.3(10) . . ?
C74 C75 H75 121.2 . . ?
C76 C75 C74 117.6(12) . . ?
C76 C75 H75 121.2 . . ?
C71 C76 C75 124.1(10) . . ?
C71 C76 H76 118.0 . . ?
C75 C76 H76 118.0 . . ?
C78 C77 C57 122.6(9) . . ?
C82 C77 C57 119.2(9) . . ?
C82 C77 C78 118.2(8) . . ?
C77 C78 H78 119.1 . . ?
C79 C78 C77 121.8(10) . . ?
C79 C78 H78 119.1 . . ?
C78 C79 H79 119.2 . . ?
C78 C79 C80 121.7(10) . . ?
C80 C79 H79 119.2 . . ?
C79 C80 S3 125.0(8) . . ?
C79 C80 C81 116.9(9) . . ?
C81 C80 S3 117.9(8) . . ?
C80 C81 H81 119.1 . . ?
C80 C81 C82 121.8(10) . . ?
C82 C81 H81 119.1 . . ?
C77 C82 C81 119.5(10) . . ?
C77 C82 H82 120.2 . . ?
C81 C82 H82 120.2 . . ?
C84 C83 C59 119.3(6) . . ?
C84 C83 C88 120.0 . . ?
C88 C83 C59 120.6(6) . . ?
C83 C84 H84 120.0 . . ?
C83 C84 C85 120.0 . . ?
C85 C84 H84 120.0 . . ?
C84 C85 H85 120.0 . . ?
C84 C85 C86 120.0 . . ?
C86 C85 H85 120.0 . . ?
C85 C86 S4 120.7(6) . . ?
C87 C86 S4 119.3(6) . . ?
C87 C86 C85 120.0 . . ?
C86 C87 H87 120.0 . . ?
C86 C87 C88 120.0 . . ?
C88 C87 H87 120.0 . . ?
C83 C88 H88 120.0 . . ?
C87 C88 C83 120.0 . . ?
C87 C88 H88 120.0 . . ?
C12 N1 C13 120.9(11) . . ?
C12 N1 C14 128.7(11) . . ?
C13 N1 C14 110.3(10) . . ?
C51 N4 C52 120.0(11) . . ?
C51 N4 C53 120.6(11) . . ?
C52 N4 C53 118.4(11) . . ?
C2 C1 C3 118.8(9) . . ?
C2 C1 C16 127.4(9) . . ?
C16 C1 C3 113.9(7) . . ?
C1 C2 C29 119.5(9) . . ?
C1 C2 C42 126.6(9) . . ?
C42 C2 C29 113.9(8) . . ?
C4 C3 C1 122.8(7) . . ?
C4 C3 C8 118.3(8) . . ?
C8 C3 C1 118.4(8) . . ?
C3 C4 H4 119.1 . . ?
C3 C4 C5 121.8(8) . . ?
C5 C4 H4 119.1 . . ?
C4 C5 H5 120.0 . . ?
C6 C5 C4 120.0(8) . . ?
C6 C5 H5 120.0 . . ?
C5 C6 C7 119.0(8) . . ?
C5 C6 C9 121.2(9) . . ?
C7 C6 C9 119.5(8) . . ?
C6 C7 H7 120.3 . . ?
C8 C7 C6 119.3(8) . . ?
C8 C7 H7 120.3 . . ?
C3 C8 H8 119.5 . . ?
C7 C8 C3 121.1(8) . . ?
C7 C8 H8 119.5 . . ?
C10 C9 C6 125.2(10) . . ?
C10 C9 C13 115.8(10) . . ?
C13 C9 C6 119.0(9) . . ?
C9 C10 H10 117.8 . . ?
C11 C10 C9 124.5(11) . . ?
C11 C10 H10 117.8 . . ?
C10 C11 H11 121.6 . . ?
C12 C11 C10 116.9(12) . . ?
C12 C11 H11 121.6 . . ?
N1 C12 C11 124.0(12) . . ?
N1 C12 H12 118.0 . . ?
C11 C12 H12 118.0 . . ?
N1 C13 H13 121.1 . . ?
C9 C13 N1 117.9(10) . . ?
C9 C13 H13 121.1 . . ?
N1 C14 H14A 110.0 . . ?
N1 C14 H14B 110.0 . . ?
H14A C14 H14B 108.4 . . ?
C15 C14 N1 108.5(12) . . ?
C15 C14 H14A 110.0 . . ?
C15 C14 H14B 110.0 . . ?
C14 C15 H15A 109.5 . . ?
C14 C15 H15B 109.5 . . ?
C14 C15 H15C 109.5 . . ?
H15A C15 H15B 109.5 . . ?
H15A C15 H15C 109.5 . . ?
H15B C15 H15C 109.5 . . ?
C17 C16 C1 119.6(8) . . ?
C21 C16 C1 123.9(8) . . ?
C21 C16 C17 116.5(9) . . ?
C16 C17 H17 119.5 . . ?
C18 C17 C16 120.9(9) . . ?
C18 C17 H17 119.5 . . ?
C17 C18 H18 118.7 . . ?
C19 C18 C17 122.6(10) . . ?
C19 C18 H18 118.7 . . ?
C18 C19 C20 117.2(10) . . ?
C18 C19 C22 121.8(9) . . ?
C20 C19 C22 120.9(9) . . ?
C19 C20 H20 119.6 . . ?
C21 C20 C19 120.9(10) . . ?
C21 C20 H20 119.6 . . ?
C16 C21 H21 119.2 . . ?
C20 C21 C16 121.6(9) . . ?
C20 C21 H21 119.2 . . ?
C26 C22 C19 118.9(6) . . ?
C26 C22 C23 120.0 . . ?
C23 C22 C19 121.1(6) . . ?
C22 C26 H26 120.0 . . ?
C22 C26 N2 120.0 . . ?
N2 C26 H26 120.0 . . ?
C26 N2 C25 120.0 . . ?
C26 N2 C27 119.2(6) . . ?
C25 N2 C27 120.7(6) . . ?
N2 C25 H25 120.0 . . ?
C24 C25 N2 120.0 . . ?
C24 C25 H25 120.0 . . ?
C25 C24 H24 120.0 . . ?
C25 C24 C23 120.0 . . ?
C23 C24 H24 120.0 . . ?
C22 C23 H23 120.0 . . ?
C24 C23 C22 120.0 . . ?
C24 C23 H23 120.0 . . ?
N2 C27 H27A 111.6 . . ?
N2 C27 H27B 111.6 . . ?
H27A C27 H27B 109.4 . . ?
C28 C27 N2 101.0(13) . . ?
C28 C27 H27A 111.6 . . ?
C28 C27 H27B 111.6 . . ?
C27 C28 H28A 109.5 . . ?
C27 C28 H28B 109.5 . . ?
C27 C28 H28C 109.5 . . ?
H28A C28 H28B 109.5 . . ?
H28A C28 H28C 109.5 . . ?
H28B C28 H28C 109.5 . . ?
C30 C29 C2 122.2(8) . . ?
C34 C29 C2 120.3(8) . . ?
C34 C29 C30 117.3(8) . . ?
C29 C30 H30 119.2 . . ?
C31 C30 C29 121.5(8) . . ?
C31 C30 H30 119.2 . . ?
C30 C31 H31 120.2 . . ?
C30 C31 C32 119.5(8) . . ?
C32 C31 H31 120.2 . . ?
C31 C32 C35 122.5(7) . . ?
C33 C32 C31 119.3(8) . . ?
C33 C32 C35 118.2(8) . . ?
C32 C33 H33 120.3 . . ?
C34 C33 C32 119.3(8) . . ?
C34 C33 H33 120.3 . . ?
C29 C34 C33 122.9(8) . . ?
C29 C34 H34 118.6 . . ?
C33 C34 H34 118.6 . . ?
C36 C35 C32 123.3(5) . . ?
C36 C35 C39 120.0 . . ?
C39 C35 C32 116.6(5) . . ?
C35 C36 H36 120.0 . . ?
C37 C36 C35 120.0 . . ?
C37 C36 H36 120.0 . . ?
C36 C37 H37 120.0 . . ?
C36 C37 C38 120.0 . . ?
C38 C37 H37 120.0 . . ?
C37 C38 H38 120.0 . . ?
N3 C38 C37 120.0 . . ?
N3 C38 H38 120.0 . . ?
C38 N3 C39 120.0 . . ?
C38 N3 C40 120.4(6) . . ?
C39 N3 C40 119.0(6) . . ?
C35 C39 H39 120.0 . . ?
N3 C39 C35 120.0 . . ?
N3 C39 H39 120.0 . . ?
N3 C40 H40A 109.1 . . ?
N3 C40 H40B 109.1 . . ?
N3 C40 C41 112.5(10) . . ?
H40A C40 H40B 107.8 . . ?
C41 C40 H40A 109.1 . . ?
C41 C40 H40B 109.1 . . ?
C40 C41 H41A 109.5 . . ?
C40 C41 H41B 109.5 . . ?
C40 C41 H41C 109.5 . . ?
H41A C41 H41B 109.5 . . ?
H41A C41 H41C 109.5 . . ?
H41B C41 H41C 109.5 . . ?
C43 C42 C2 120.9(8) . . ?
C43 C42 C47 120.4(10) . . ?
C47 C42 C2 118.7(9) . . ?
C42 C43 H43 119.9 . . ?
C42 C43 C44 120.1(9) . . ?
C44 C43 H43 119.9 . . ?
C43 C44 H44 119.6 . . ?
C43 C44 C45 120.8(10) . . ?
C45 C44 H44 119.6 . . ?
C44 C45 C48 120.3(10) . . ?
C46 C45 C44 115.9(10) . . ?
C46 C45 C48 123.8(10) . . ?
C45 C46 H46 118.7 . . ?
C47 C46 C45 122.6(10) . . ?
C47 C46 H46 118.7 . . ?
C42 C47 H47 119.9 . . ?
C46 C47 C42 120.2(10) . . ?
C46 C47 H47 119.9 . . ?
C49 C48 C45 125.5(10) . . ?
C49 C48 C52 116.1(11) . . ?
C52 C48 C45 118.4(11) . . ?
C48 C49 H49 118.5 . . ?
C50 C49 C48 123.0(11) . . ?
C50 C49 H49 118.5 . . ?
C49 C50 H50 121.8 . . ?
C49 C50 C51 116.5(12) . . ?
C51 C50 H50 121.8 . . ?
N4 C51 C50 123.5(12) . . ?
N4 C51 H51 118.2 . . ?
C50 C51 H51 118.2 . . ?
N4 C52 C48 120.9(11) . . ?
N4 C52 H52 119.6 . . ?
C48 C52 H52 119.6 . . ?
N4 C53 H53A 109.6 . . ?
N4 C53 H53B 109.6 . . ?
N4 C53 C54 110.2(11) . . ?
H53A C53 H53B 108.1 . . ?
C54 C53 H53A 109.6 . . ?
C54 C53 H53B 109.6 . . ?
C53 C54 H54A 109.5 . . ?
C53 C54 H54B 109.5 . . ?
C53 C54 H54C 109.5 . . ?
H54A C54 H54B 109.5 . . ?
H54A C54 H54C 109.5 . . ?
H54B C54 H54C 109.5 . . ?

loop_
_geom_bond_atom_site_label_1
_geom_bond_atom_site_label_2
_geom_bond_distance
_geom_bond_site_symmetry_2
_geom_bond_publ_flag
S1 O1 1.608(12) . ?
S1 O2 1.399(8) . ?
S1 O3 1.424(9) . ?
S1 C68 1.762(5) . ?
S2 O4 1.487(11) . ?
S2 O5 1.433(11) . ?
S2 O6 1.385(9) . ?
S2 C74 1.751(12) . ?
S3 O7 1.395(9) . ?
S3 O8 1.572(9) . ?
S3 O9 1.430(7) . ?
S3 C80 1.784(9) . ?
S4 O10 1.445(13) . ?
S4 O11 1.436(12) . ?
S4 O12 1.563(15) . ?
S4 C86 1.766(7) . ?
C55 C56 1.540(11) . ?
C55 C60 1.497(13) . ?
C55 C63 1.551(11) . ?
C55 C71 1.516(14) . ?
C56 H56A 0.9900 . ?
C56 H56B 0.9900 . ?
C56 C57 1.500(13) . ?
C57 C58 1.579(12) . ?
C57 C61 1.531(11) . ?
C57 C77 1.566(11) . ?
C58 H58A 0.9900 . ?
C58 H58B 0.9900 . ?
C58 C59 1.560(10) . ?
C59 C60 1.539(14) . ?
C59 C64 1.539(11) . ?
C59 C83 1.534(11) . ?
C60 H60A 0.9900 . ?
C60 H60B 0.9900 . ?
C61 H61A 0.9900 . ?
C61 H61B 0.9900 . ?
C61 C62 1.575(11) . ?
C62 C63 1.500(13) . ?
C62 C64 1.520(13) . ?
C62 C65 1.560(9) . ?
C63 H63A 0.9900 . ?
C63 H63B 0.9900 . ?
C64 H64A 0.9900 . ?
C64 H64B 0.9900 . ?
C65 C66 1.3900 . ?
C65 C70 1.3900 . ?
C66 H66 0.9500 . ?
C66 C67 1.3900 . ?
C67 H67 0.9500 . ?
C67 C68 1.3900 . ?
C68 C69 1.3900 . ?
C69 H69 0.9500 . ?
C69 C70 1.3900 . ?
C70 H70 0.9500 . ?
C71 C72 1.385(12) . ?
C71 C76 1.387(15) . ?
C72 H72 0.9500 . ?
C72 C73 1.367(14) . ?
C73 H73 0.9500 . ?
C73 C74 1.363(15) . ?
C74 C75 1.422(13) . ?
C75 H75 0.9500 . ?
C75 C76 1.390(14) . ?
C76 H76 0.9500 . ?
C77 C78 1.383(13) . ?
C77 C82 1.360(13) . ?
C78 H78 0.9500 . ?
C78 C79 1.350(11) . ?
C79 H79 0.9500 . ?
C79 C80 1.366(13) . ?
C80 C81 1.387(14) . ?
C81 H81 0.9500 . ?
C81 C82 1.396(12) . ?
C82 H82 0.9500 . ?
C83 C84 1.3900 . ?
C83 C88 1.3900 . ?
C84 H84 0.9500 . ?
C84 C85 1.3900 . ?
C85 H85 0.9500 . ?
C85 C86 1.3900 . ?
C86 C87 1.3900 . ?
C87 H87 0.9500 . ?
C87 C88 1.3900 . ?
C88 H88 0.9500 . ?
N1 C12 1.288(14) . ?
N1 C13 1.400(13) . ?
N1 C14 1.494(12) . ?
N4 C51 1.324(14) . ?
N4 C52 1.353(14) . ?
N4 C53 1.491(12) . ?
C1 C2 1.318(12) . ?
C1 C3 1.553(12) . ?
C1 C16 1.461(12) . ?
C2 C29 1.529(12) . ?
C2 C42 1.514(13) . ?
C3 C4 1.358(12) . ?
C3 C8 1.393(11) . ?
C4 H4 0.9500 . ?
C4 C5 1.378(11) . ?
C5 H5 0.9500 . ?
C5 C6 1.373(11) . ?
C6 C7 1.405(12) . ?
C6 C9 1.483(12) . ?
C7 H7 0.9500 . ?
C7 C8 1.375(11) . ?
C8 H8 0.9500 . ?
C9 C10 1.364(13) . ?
C9 C13 1.389(14) . ?
C10 H10 0.9500 . ?
C10 C11 1.355(14) . ?
C11 H11 0.9500 . ?
C11 C12 1.298(15) . ?
C12 H12 0.9500 . ?
C13 H13 0.9500 . ?
C14 H14A 0.9900 . ?
C14 H14B 0.9900 . ?
C14 C15 1.456(14) . ?
C15 H15A 0.9800 . ?
C15 H15B 0.9800 . ?
C15 H15C 0.9800 . ?
C16 C17 1.388(12) . ?
C16 C21 1.378(12) . ?
C17 H17 0.9500 . ?
C17 C18 1.357(13) . ?
C18 H18 0.9500 . ?
C18 C19 1.355(13) . ?
C19 C20 1.377(13) . ?
C19 C22 1.495(12) . ?
C20 H20 0.9500 . ?
C20 C21 1.369(13) . ?
C21 H21 0.9500 . ?
C22 C26 1.3900 . ?
C22 C23 1.3900 . ?
C26 H26 0.9500 . ?
C26 N2 1.3900 . ?
N2 C25 1.3900 . ?
N2 C27 1.513(15) . ?
C25 H25 0.9500 . ?
C25 C24 1.3900 . ?
C24 H24 0.9500 . ?
C24 C23 1.3900 . ?
C23 H23 0.9500 . ?
C27 H27A 0.9900 . ?
C27 H27B 0.9900 . ?
C27 C28 1.374(14) . ?
C28 H28A 0.9800 . ?
C28 H28B 0.9800 . ?
C28 H28C 0.9800 . ?
C29 C30 1.408(12) . ?
C29 C34 1.361(11) . ?
C30 H30 0.9500 . ?
C30 C31 1.389(12) . ?
C31 H31 0.9500 . ?
C31 C32 1.396(12) . ?
C32 C33 1.391(11) . ?
C32 C35 1.473(10) . ?
C33 H33 0.9500 . ?
C33 C34 1.390(11) . ?
C34 H34 0.9500 . ?
C35 C36 1.3900 . ?
C35 C39 1.3900 . ?
C36 H36 0.9500 . ?
C36 C37 1.3900 . ?
C37 H37 0.9500 . ?
C37 C38 1.3900 . ?
C38 H38 0.9500 . ?
C38 N3 1.3900 . ?
N3 C39 1.3900 . ?
N3 C40 1.501(11) . ?
C39 H39 0.9500 . ?
C40 H40A 0.9900 . ?
C40 H40B 0.9900 . ?
C40 C41 1.646(15) . ?
C41 H41A 0.9800 . ?
C41 H41B 0.9800 . ?
C41 H41C 0.9800 . ?
C42 C43 1.359(13) . ?
C42 C47 1.400(12) . ?
C43 H43 0.9500 . ?
C43 C44 1.379(13) . ?
C44 H44 0.9500 . ?
C44 C45 1.448(13) . ?
C45 C46 1.398(14) . ?
C45 C48 1.460(14) . ?
C46 H46 0.9500 . ?
C46 C47 1.345(13) . ?
C47 H47 0.9500 . ?
C48 C49 1.412(15) . ?
C48 C52 1.415(14) . ?
C49 H49 0.9500 . ?
C49 C50 1.349(15) . ?
C50 H50 0.9500 . ?
C50 C51 1.396(15) . ?
C51 H51 0.9500 . ?
C52 H52 0.9500 . ?
C53 H53A 0.9900 . ?
C53 H53B 0.9900 . ?
C53 C54 1.514(11) . ?
C54 H54A 0.9800 . ?
C54 H54B 0.9800 . ?
C54 H54C 0.9800 . ?

loop_
_geom_torsion_atom_site_label_1
_geom_torsion_atom_site_label_2
_geom_torsion_atom_site_label_3
_geom_torsion_atom_site_label_4
_geom_torsion
_geom_torsion_site_symmetry_1
_geom_torsion_site_symmetry_2
_geom_torsion_site_symmetry_3
_geom_torsion_site_symmetry_4
_geom_torsion_publ_flag
S1 C68 C69 C70 -176.5(6) . . . . ?
S2 C74 C75 C76 -178.5(7) . . . . ?
S3 C80 C81 C82 177.6(8) . . . . ?
S4 C86 C87 C88 -177.8(5) . . . . ?
O1 S1 C68 C67 -135.7(7) . . . . ?
O1 S1 C68 C69 40.8(7) . . . . ?
O2 S1 C68 C67 -27.0(9) . . . . ?
O2 S1 C68 C69 149.5(7) . . . . ?
O3 S1 C68 C67 115.1(8) . . . . ?
O3 S1 C68 C69 -68.4(8) . . . . ?
O4 S2 C74 C73 -4.8(11) . . . . ?
O4 S2 C74 C75 171.2(9) . . . . ?
O5 S2 C74 C73 -115.3(11) . . . . ?
O5 S2 C74 C75 60.7(10) . . . . ?
O6 S2 C74 C73 109.6(11) . . . . ?
O6 S2 C74 C75 -74.4(10) . . . . ?
O7 S3 C80 C79 29.6(10) . . . . ?
O7 S3 C80 C81 -144.4(9) . . . . ?
O8 S3 C80 C79 142.9(9) . . . . ?
O8 S3 C80 C81 -31.1(10) . . . . ?
O9 S3 C80 C79 -108.7(9) . . . . ?
O9 S3 C80 C81 77.3(9) . . . . ?
O10 S4 C86 C85 -82.9(10) . . . . ?
O10 S4 C86 C87 94.9(10) . . . . ?
O11 S4 C86 C85 39.4(11) . . . . ?
O11 S4 C86 C87 -142.8(9) . . . . ?
O12 S4 C86 C85 179.3(8) . . . . ?
O12 S4 C86 C87 -2.9(9) . . . . ?
C55 C56 C57 C58 -58.3(9) . . . . ?
C55 C56 C57 C61 61.7(9) . . . . ?
C55 C56 C57 C77 -178.8(7) . . . . ?
C55 C71 C72 C73 -172.7(9) . . . . ?
C55 C71 C76 C75 174.6(8) . . . . ?
C56 C55 C60 C59 -58.2(10) . . . . ?
C56 C55 C63 C62 57.2(11) . . . . ?
C56 C55 C71 C72 -175.7(8) . . . . ?
C56 C55 C71 C76 9.5(12) . . . . ?
C56 C57 C58 C59 59.2(9) . . . . ?
C56 C57 C61 C62 -59.2(10) . . . . ?
C56 C57 C77 C78 -8.4(11) . . . . ?
C56 C57 C77 C82 170.1(8) . . . . ?
C57 C58 C59 C60 -58.3(9) . . . . ?
C57 C58 C59 C64 58.3(10) . . . . ?
C57 C58 C59 C83 177.2(7) . . . . ?
C57 C61 C62 C63 57.6(10) . . . . ?
C57 C61 C62 C64 -59.7(10) . . . . ?
C57 C61 C62 C65 179.8(8) . . . . ?
C57 C77 C78 C79 -179.0(8) . . . . ?
C57 C77 C82 C81 -179.2(9) . . . . ?
C58 C57 C61 C62 61.0(10) . . . . ?
C58 C57 C77 C78 -129.7(9) . . . . ?
C58 C57 C77 C82 48.8(11) . . . . ?
C58 C59 C60 C55 60.3(9) . . . . ?
C58 C59 C64 C62 -59.0(10) . . . . ?
C58 C59 C83 C84 -57.8(8) . . . . ?
C58 C59 C83 C88 125.7(6) . . . . ?
C59 C83 C84 C85 -176.5(6) . . . . ?
C59 C83 C88 C87 176.4(6) . . . . ?
C60 C55 C56 C57 57.0(9) . . . . ?
C60 C55 C63 C62 -59.3(10) . . . . ?
C60 C55 C71 C72 -52.9(11) . . . . ?
C60 C55 C71 C76 132.2(9) . . . . ?
C60 C59 C64 C62 57.4(9) . . . . ?
C60 C59 C83 C84 -177.8(5) . . . . ?
C60 C59 C83 C88 5.7(9) . . . . ?
C61 C57 C58 C59 -60.9(9) . . . . ?
C61 C57 C77 C78 112.2(10) . . . . ?
C61 C57 C77 C82 -69.3(11) . . . . ?
C61 C62 C63 C55 -58.0(10) . . . . ?
C61 C62 C64 C59 59.0(10) . . . . ?
C61 C62 C65 C66 -75.9(8) . . . . ?
C61 C62 C65 C70 99.6(8) . . . . ?
C62 C65 C66 C67 175.6(6) . . . . ?
C62 C65 C70 C69 -175.4(7) . . . . ?
C63 C55 C56 C57 -58.4(10) . . . . ?
C63 C55 C60 C59 57.1(9) . . . . ?
C63 C55 C71 C72 64.9(12) . . . . ?
C63 C55 C71 C76 -110.0(10) . . . . ?
C63 C62 C64 C59 -59.6(9) . . . . ?
C63 C62 C65 C66 45.9(9) . . . . ?
C63 C62 C65 C70 -138.6(7) . . . . ?
C64 C59 C60 C55 -57.2(9) . . . . ?
C64 C59 C83 C84 60.9(7) . . . . ?
C64 C59 C83 C88 -115.5(7) . . . . ?
C64 C62 C63 C55 60.5(10) . . . . ?
C64 C62 C65 C66 163.4(6) . . . . ?
C64 C62 C65 C70 -21.1(9) . . . . ?
C65 C62 C63 C55 178.9(7) . . . . ?
C65 C62 C64 C59 -178.8(7) . . . . ?
C65 C66 C67 C68 0.0 . . . . ?
C66 C65 C70 C69 0.0 . . . . ?
C66 C67 C68 S1 176.5(6) . . . . ?
C66 C67 C68 C69 0.0 . . . . ?
C67 C68 C69 C70 0.0 . . . . ?
C68 C69 C70 C65 0.0 . . . . ?
C70 C65 C66 C67 0.0 . . . . ?
C71 C55 C56 C57 -179.3(7) . . . . ?
C71 C55 C60 C59 176.3(7) . . . . ?
C71 C55 C63 C62 -179.4(8) . . . . ?
C71 C72 C73 C74 -4.5(15) . . . . ?
C72 C71 C76 C75 -0.6(14) . . . . ?
C72 C73 C74 S2 -179.7(7) . . . . ?
C72 C73 C74 C75 4.3(15) . . . . ?
C73 C74 C75 C76 -2.4(14) . . . . ?
C74 C75 C76 C71 0.6(14) . . . . ?
C76 C71 C72 C73 2.5(14) . . . . ?
C77 C57 C58 C59 -177.9(7) . . . . ?
C77 C57 C61 C62 178.4(8) . . . . ?
C77 C78 C79 C80 -1.6(14) . . . . ?
C78 C77 C82 C81 -0.7(14) . . . . ?
C78 C79 C80 S3 -175.3(7) . . . . ?
C78 C79 C80 C81 -1.2(14) . . . . ?
C79 C80 C81 C82 3.0(15) . . . . ?
C80 C81 C82 C77 -2.1(16) . . . . ?
C82 C77 C78 C79 2.5(14) . . . . ?
C83 C59 C60 C55 -179.3(7) . . . . ?
C83 C59 C64 C62 -177.2(7) . . . . ?
C83 C84 C85 C86 0.0 . . . . ?
C84 C83 C88 C87 0.0 . . . . ?
C84 C85 C86 S4 177.8(5) . . . . ?
C84 C85 C86 C87 0.0 . . . . ?
C85 C86 C87 C88 0.0 . . . . ?
C86 C87 C88 C83 0.0 . . . . ?
C88 C83 C84 C85 0.0 . . . . ?
C1 C2 C29 C30 100.5(11) . . . . ?
C1 C2 C29 C34 -85.3(11) . . . . ?
C1 C2 C42 C43 -64.0(14) . . . . ?
C1 C2 C42 C47 118.9(10) . . . . ?
C1 C3 C4 C5 -174.1(8) . . . . ?
C1 C3 C8 C7 177.2(8) . . . . ?
C1 C16 C17 C18 178.6(9) . . . . ?
C1 C16 C21 C20 -173.7(9) . . . . ?
C2 C1 C3 C4 -62.8(12) . . . . ?
C2 C1 C3 C8 125.7(9) . . . . ?
C2 C1 C16 C17 122.4(10) . . . . ?
C2 C1 C16 C21 -60.3(13) . . . . ?
C2 C29 C30 C31 173.9(9) . . . . ?
C2 C29 C34 C33 -173.4(9) . . . . ?
C2 C42 C43 C44 -175.7(9) . . . . ?
C2 C42 C47 C46 176.6(9) . . . . ?
C3 C1 C2 C29 172.0(7) . . . . ?
C3 C1 C2 C42 -6.7(13) . . . . ?
C3 C1 C16 C17 -56.9(11) . . . . ?
C3 C1 C16 C21 120.4(9) . . . . ?
C3 C4 C5 C6 -3.8(14) . . . . ?
C4 C3 C8 C7 5.3(14) . . . . ?
C4 C5 C6 C7 7.4(13) . . . . ?
C4 C5 C6 C9 -179.1(8) . . . . ?
C5 C6 C7 C8 -4.6(13) . . . . ?
C5 C6 C9 C10 -26.2(15) . . . . ?
C5 C6 C9 C13 154.5(10) . . . . ?
C6 C7 C8 C3 -1.7(14) . . . . ?
C6 C9 C10 C11 179.0(10) . . . . ?
C6 C9 C13 N1 -178.3(9) . . . . ?
C7 C6 C9 C10 147.3(10) . . . . ?
C7 C6 C9 C13 -32.0(14) . . . . ?
C8 C3 C4 C5 -2.6(14) . . . . ?
C9 C6 C7 C8 -178.3(8) . . . . ?
C9 C10 C11 C12 -0.2(18) . . . . ?
C10 C9 C13 N1 2.4(15) . . . . ?
C10 C11 C12 N1 1.4(19) . . . . ?
C12 N1 C13 C9 -1.4(17) . . . . ?
C12 N1 C14 C15 13(2) . . . . ?
C13 N1 C12 C11 -0.6(19) . . . . ?
C13 N1 C14 C15 -166.6(12) . . . . ?
C13 C9 C10 C11 -1.7(17) . . . . ?
C14 N1 C12 C11 179.9(12) . . . . ?
C14 N1 C13 C9 178.2(10) . . . . ?
C16 C1 C2 C29 -7.3(13) . . . . ?
C16 C1 C2 C42 174.0(8) . . . . ?
C16 C1 C3 C4 116.6(9) . . . . ?
C16 C1 C3 C8 -54.9(10) . . . . ?
C16 C17 C18 C19 -3.5(16) . . . . ?
C17 C16 C21 C20 3.7(14) . . . . ?
C17 C18 C19 C20 0.9(16) . . . . ?
C17 C18 C19 C22 -179.5(9) . . . . ?
C18 C19 C20 C21 3.9(16) . . . . ?
C18 C19 C22 C26 -15.6(13) . . . . ?
C18 C19 C22 C23 162.8(8) . . . . ?
C19 C20 C21 C16 -6.4(16) . . . . ?
C19 C22 C26 N2 178.4(9) . . . . ?
C19 C22 C23 C24 -178.4(9) . . . . ?
C20 C19 C22 C26 164.0(8) . . . . ?
C20 C19 C22 C23 -17.6(13) . . . . ?
C21 C16 C17 C18 1.1(14) . . . . ?
C22 C19 C20 C21 -175.6(9) . . . . ?
C22 C26 N2 C25 0.0 . . . . ?
C22 C26 N2 C27 -175.0(8) . . . . ?
C26 C22 C23 C24 0.0 . . . . ?
C26 N2 C25 C24 0.0 . . . . ?
C26 N2 C27 C28 -123.0(11) . . . . ?
N2 C25 C24 C23 0.0 . . . . ?
C25 N2 C27 C28 62.0(14) . . . . ?
C25 C24 C23 C22 0.0 . . . . ?
C23 C22 C26 N2 0.0 . . . . ?
C27 N2 C25 C24 175.0(8) . . . . ?
C29 C2 C42 C43 117.2(10) . . . . ?
C29 C2 C42 C47 -59.9(11) . . . . ?
C29 C30 C31 C32 2.1(15) . . . . ?
C30 C29 C34 C33 1.1(14) . . . . ?
C30 C31 C32 C33 -4.3(15) . . . . ?
C30 C31 C32 C35 175.8(9) . . . . ?
C31 C32 C33 C34 4.9(14) . . . . ?
C31 C32 C35 C36 154.1(8) . . . . ?
C31 C32 C35 C39 -29.0(11) . . . . ?
C32 C33 C34 C29 -3.4(15) . . . . ?
C32 C35 C36 C37 176.8(7) . . . . ?
C32 C35 C39 N3 -177.0(7) . . . . ?
C33 C32 C35 C36 -25.8(11) . . . . ?
C33 C32 C35 C39 151.1(7) . . . . ?
C34 C29 C30 C31 -0.4(15) . . . . ?
C35 C32 C33 C34 -175.2(8) . . . . ?
C35 C36 C37 C38 0.0 . . . . ?
C36 C35 C39 N3 0.0 . . . . ?
C36 C37 C38 N3 0.0 . . . . ?
C37 C38 N3 C39 0.0 . . . . ?
C37 C38 N3 C40 -171.5(9) . . . . ?
C38 N3 C39 C35 0.0 . . . . ?
C38 N3 C40 C41 117.6(10) . . . . ?
C39 C35 C36 C37 0.0 . . . . ?
C39 N3 C40 C41 -54.1(13) . . . . ?
C40 N3 C39 C35 171.7(9) . . . . ?
C42 C2 C29 C30 -80.6(11) . . . . ?
C42 C2 C29 C34 93.6(10) . . . . ?
C42 C43 C44 C45 0.0(16) . . . . ?
C43 C42 C47 C46 -0.5(15) . . . . ?
C43 C44 C45 C46 -2.0(15) . . . . ?
C43 C44 C45 C48 -179.8(10) . . . . ?
C44 C45 C46 C47 3.0(15) . . . . ?
C44 C45 C48 C49 17.8(16) . . . . ?
C44 C45 C48 C52 -160.3(10) . . . . ?
C45 C46 C47 C42 -1.8(15) . . . . ?
C45 C48 C49 C50 -177.9(11) . . . . ?
C45 C48 C52 N4 179.1(10) . . . . ?
C46 C45 C48 C49 -159.8(11) . . . . ?
C46 C45 C48 C52 22.1(16) . . . . ?
C47 C42 C43 C44 1.3(15) . . . . ?
C48 C45 C46 C47 -179.3(10) . . . . ?
C48 C49 C50 C51 -2.0(18) . . . . ?
C49 C48 C52 N4 0.8(16) . . . . ?
C49 C50 C51 N4 3.0(18) . . . . ?
C51 N4 C52 C48 0.0(18) . . . . ?
C51 N4 C53 C54 -114.6(14) . . . . ?
C52 N4 C51 C50 -2.0(19) . . . . ?
C52 N4 C53 C54 76.8(15) . . . . ?
C52 C48 C49 C50 0.3(17) . . . . ?
C53 N4 C51 C50 -170.5(11) . . . . ?
C53 N4 C52 C48 168.8(10) . . . . ?
